data_7706780
loop_
_publ_author_name
'Yang, Ming-Xing'
'Chen, Li-Juan'
'Ye, Yan-Zhu'
'Lin, Xing-Ye'
'Lin, Shen'

_publ_section_title
;
 Four 3D Co(ii) MOFs based on 2,4,6-tris(4-pyridyl)-1,3,5-triazine and
 polycarboxylic acid ligands and their derivatives as efficient
 electrocatalysts for oxygen reduction reaction.
;
_journal_issue 14
_journal_name_full 'Dalton transactions (Cambridge, England : 2003)'
_journal_page_first 4904
_journal_page_last 4913
_journal_paper_doi 10.1039/d1dt00005e
_journal_volume 50
_journal_year 2021
_chemical_formula_moiety 'C30 H22 Co N5 O6.50'
_chemical_formula_sum 'C30 H22 Co N5 O6.5'
_chemical_formula_weight 615.46
_space_group_crystal_system trigonal
_space_group_IT_number 148
_space_group_name_Hall '-R 3'
_space_group_name_H-M_alt 'R -3 :H'
_atom_sites_solution_hydrogens mixed
_audit_creation_method SHELXL-2018/3
_audit_update_record
;
2020-12-31 deposited with the CCDC.	2021-03-04 downloaded from the CCDC.
;
_cell_angle_alpha 90
_cell_angle_beta 90
_cell_angle_gamma 120
_cell_formula_units_Z 18
_cell_length_a 26.658(8)
_cell_length_b 26.658(8)
_cell_length_c 20.810(9)
_cell_measurement_reflns_used 12995
_cell_measurement_temperature 293(2)
_cell_measurement_theta_max 27.502
_cell_measurement_theta_min 2.5311
_cell_volume 12807(8)
_computing_cell_refinement '(CrystalClear; Rigaku, 2002)'
_computing_data_collection '(CrystalClear; Rigaku, 2002)'
_computing_data_reduction '(CrystalClear; Rigaku, 2002)'
_computing_molecular_graphics 'Bruker SHELXTL'
_computing_publication_material 'Bruker SHELXTL'
_computing_structure_refinement 'SHELXL-2018/3 (Sheldrick, 2018)'
_computing_structure_solution 'SHELXL-2018/3 (Sheldrick, 2018)'
_diffrn_ambient_temperature 293(2)
_diffrn_detector_area_resol_mean 28.5714
_diffrn_measured_fraction_theta_full 0.991
_diffrn_measured_fraction_theta_max 0.991
_diffrn_measurement_device_type 'Rigaku Mercury CCD'
_diffrn_measurement_method '\w scan'
_diffrn_radiation_type MoK\a
_diffrn_radiation_wavelength 0.71073
_diffrn_reflns_av_R_equivalents 0.0416
_diffrn_reflns_av_unetI/netI 0.0267
_diffrn_reflns_Laue_measured_fraction_full 0.991
_diffrn_reflns_Laue_measured_fraction_max 0.991
_diffrn_reflns_limit_h_max 34
_diffrn_reflns_limit_h_min -34
_diffrn_reflns_limit_k_max 34
_diffrn_reflns_limit_k_min -34
_diffrn_reflns_limit_l_max 26
_diffrn_reflns_limit_l_min -26
_diffrn_reflns_number 41014
_diffrn_reflns_point_group_measured_fraction_full 0.991
_diffrn_reflns_point_group_measured_fraction_max 0.991
_diffrn_reflns_theta_full 25.242
_diffrn_reflns_theta_max 27.502
_diffrn_reflns_theta_min 2.531
_exptl_absorpt_coefficient_mu 0.657
_exptl_absorpt_correction_T_max 0.924
_exptl_absorpt_correction_T_min 0.877
_exptl_absorpt_correction_type multi-scan
_exptl_absorpt_process_details '(CrystalClear; Rigaku, 2002)'
_exptl_crystal_colour brown
_exptl_crystal_density_diffrn 1.436
_exptl_crystal_description block
_exptl_crystal_F_000 5687
_exptl_crystal_size_max 0.20
_exptl_crystal_size_mid 0.18
_exptl_crystal_size_min 0.12
_refine_diff_density_max 0.272
_refine_diff_density_min -0.483
_refine_diff_density_rms 0.062
_refine_ls_extinction_method none
_refine_ls_goodness_of_fit_ref 1.024
_refine_ls_hydrogen_treatment constr
_refine_ls_matrix_type full
_refine_ls_number_parameters 343
_refine_ls_number_reflns 6467
_refine_ls_number_restraints 0
_refine_ls_restrained_S_all 1.024
_refine_ls_R_factor_all 0.0443
_refine_ls_R_factor_gt 0.0419
_refine_ls_shift/su_max 0.001
_refine_ls_shift/su_mean 0.000
_refine_ls_structure_factor_coef Fsqd
_refine_ls_weighting_details 'w=1/[\s^2^(Fo^2^)+(0.0656P)^2^+15.3805P] where P=(Fo^2^+2Fc^2^)/3'
_refine_ls_weighting_scheme calc
_refine_ls_wR_factor_gt 0.1134
_refine_ls_wR_factor_ref 0.1155
_reflns_Friedel_coverage 0.000
_reflns_number_gt 6234
_reflns_number_total 6467
_reflns_threshold_expression 'I > 2\s(I)'
_cod_data_source_file d1dt00005e2.cif
_cod_data_source_block d_sq
_cod_depositor_comments
;
The following automatic conversions were performed:

data item '_exptl_absorpt_correction_type' value 'Multi-scan' was
changed to 'multi-scan' in accordance with the
/home/data/users/saulius/crontab/automatic-downloads/rss-feeds/RSC/lib/dictionaries/cif_core.dic
dictionary named 'cif_core.dic' version 2.4.2 last updated on
2011-04-26.

Automatic conversion script
Id: cif_fix_values 7556 2019-12-06 15:28:31Z antanas 

 Adding full bibliography for 7706780--7706783.cif.
;
_cod_original_cell_volume 12807(9)
_cod_original_sg_symbol_H-M 'R -3:H'
_cod_original_formula_sum 'C30 H22 Co N5 O6.50'
_cod_database_code 7706780
_shelx_shelxl_version_number 2018/3
_shelx_space_group_comment
;
The symmetry employed for this shelxl refinement is uniquely defined
by the following loop, which should always be used as a source of
symmetry information in preference to the above space-group names.
They are only intended as comments.
;

loop_
_space_group_symop_operation_xyz
'x, y, z'
'-y, x-y, z'
'-x+y, -x, z'
'x+2/3, y+1/3, z+1/3'
'-y+2/3, x-y+1/3, z+1/3'
'-x+y+2/3, -x+1/3, z+1/3'
'x+1/3, y+2/3, z+2/3'
'-y+1/3, x-y+2/3, z+2/3'
'-x+y+1/3, -x+2/3, z+2/3'
'-x, -y, -z'
'y, -x+y, -z'
'x-y, x, -z'
'-x+2/3, -y+1/3, -z+1/3'
'y+2/3, -x+y+1/3, -z+1/3'
'x-y+2/3, x+1/3, -z+1/3'
'-x+1/3, -y+2/3, -z+2/3'
'y+1/3, -x+y+2/3, -z+2/3'
'x-y+1/3, x+2/3, -z+2/3'

loop_
_atom_site_label
_atom_site_type_symbol
_atom_site_fract_x
_atom_site_fract_y
_atom_site_fract_z
_atom_site_U_iso_or_equiv
_atom_site_adp_type
_atom_site_occupancy
_atom_site_site_symmetry_order
_atom_site_calc_flag
_atom_site_refinement_flags_posn
_atom_site_refinement_flags_adp
_atom_site_refinement_flags_occupancy
_atom_site_disorder_assembly
_atom_site_disorder_group
Co1 Co -0.33279(2) -0.15531(2) 0.23649(2) 0.02293(9) Uani 1 1 d . . . . .
O1 O -0.33561(7) -0.16399(7) 0.11944(7) 0.0419(4) Uani 1 1 d . . . . .
O2 O -0.33156(7) -0.09362(6) 0.17651(6) 0.0365(3) Uani 1 1 d . . . . .
O3 O -0.43797(6) -0.00452(5) 0.08569(6) 0.0276(3) Uani 1 1 d . . . . .
O4 O -0.44104(6) 0.00483(6) -0.01952(6) 0.0360(3) Uani 1 1 d . . . . .
O5 O -0.22793(10) -0.10501(11) -0.31664(10) 0.0794(7) Uani 1 1 d . . . . .
O6 O -0.30603(11) -0.10198(10) -0.34915(8) 0.0719(6) Uani 1 1 d . . . . .
H1 H -0.320072 -0.128147 -0.389327 0.086 Uiso 1 1 d R U . . .
N1 N -0.42673(7) -0.20218(7) 0.23566(8) 0.0326(4) Uani 1 1 d . . . . .
N2 N -0.64032(7) -0.27430(7) 0.24911(9) 0.0361(4) Uani 1 1 d . . . . .
N3 N -0.24063(6) -0.11274(7) 0.23925(8) 0.0306(3) Uani 1 1 d . . . . .
N4 N -0.02759(7) 0.03163(7) 0.24477(10) 0.0367(4) Uani 1 1 d . . . . .
C1 C -0.34320(8) -0.08822(8) 0.06503(8) 0.0267(4) Uani 1 1 d . . . . .
C2 C -0.37261(8) -0.05810(8) 0.07342(8) 0.0254(3) Uani 1 1 d . . . . .
H2C H -0.384788 -0.054622 0.114214 0.031 Uiso 1 1 calc R U . . .
C3 C -0.38390(7) -0.03313(7) 0.02104(8) 0.0232(3) Uani 1 1 d . . . . .
C4 C -0.36276(8) -0.03563(8) -0.03948(8) 0.0259(4) Uani 1 1 d . . . . .
H4C H -0.368837 -0.017208 -0.074067 0.031 Uiso 1 1 calc R U . . .
C5 C -0.33258(8) -0.06540(8) -0.04892(9) 0.0279(4) Uani 1 1 d . . . . .
C6 C -0.32374(8) -0.09216(9) 0.00401(9) 0.0302(4) Uani 1 1 d . . . . .
H6A H -0.304564 -0.112954 -0.001449 0.036 Uiso 1 1 calc R U . . .
C7 C -0.31422(9) -0.07155(9) -0.11485(9) 0.0324(4) Uani 1 1 d . . . . .
C8 C -0.34375(12) -0.06855(12) -0.16849(10) 0.0488(6) Uani 1 1 d . . . . .
H8A H -0.374172 -0.061296 -0.163014 0.059 Uiso 1 1 calc R U . . .
C9 C -0.32861(13) -0.07620(12) -0.23011(11) 0.0520(6) Uani 1 1 d . . . . .
H9A H -0.348790 -0.073782 -0.265316 0.062 Uiso 1 1 calc R U . . .
C10 C -0.28359(11) -0.08742(9) -0.23949(10) 0.0427(5) Uani 1 1 d . . . . .
C11 C -0.25394(10) -0.09055(11) -0.18646(11) 0.0471(6) Uani 1 1 d . . . . .
H11A H -0.223736 -0.098119 -0.192072 0.057 Uiso 1 1 calc R U . . .
C12 C -0.26889(10) -0.08249(11) -0.12493(11) 0.0451(5) Uani 1 1 d . . . . .
H12A H -0.248289 -0.084430 -0.089873 0.054 Uiso 1 1 calc R U . . .
C13 C -0.33573(8) -0.11726(8) 0.12298(9) 0.0287(4) Uani 1 1 d . . . . .
C14 C -0.42318(7) -0.00858(7) 0.02930(8) 0.0226(3) Uani 1 1 d . . . . .
C15 C -0.26806(13) -0.09849(11) -0.30506(12) 0.0535(7) Uani 1 1 d . . . . .
C16 C -0.45773(9) -0.17844(9) 0.25611(11) 0.0382(5) Uani 1 1 d . . . . .
H16A H -0.438101 -0.139453 0.267330 0.046 Uiso 1 1 calc R U . . .
C17 C -0.51720(9) -0.20868(9) 0.26143(11) 0.0383(5) Uani 1 1 d . . . . .
H17A H -0.537203 -0.190361 0.275156 0.046 Uiso 1 1 calc R U . . .
C18 C -0.54654(8) -0.26711(8) 0.24582(10) 0.0324(4) Uani 1 1 d . . . . .
C19 C -0.51487(9) -0.29213(9) 0.22523(12) 0.0407(5) Uani 1 1 d . . . . .
H19A H -0.533249 -0.331377 0.215308 0.049 Uiso 1 1 calc R U . . .
C20 C -0.45586(8) -0.25826(9) 0.21961(11) 0.0394(5) Uani 1 1 d . . . . .
H20A H -0.435100 -0.275132 0.203859 0.047 Uiso 1 1 calc R U . . .
C21 C -0.61050(8) -0.30233(8) 0.24921(10) 0.0329(4) Uani 1 1 d . . . . .
C22 C -0.21202(9) -0.14107(9) 0.22834(13) 0.0461(6) Uani 1 1 d . . . . .
H22A H -0.233183 -0.180442 0.219080 0.055 Uiso 1 1 calc R U . . .
C23 C -0.15234(9) -0.11448(9) 0.23019(15) 0.0520(7) Uani 1 1 d . . . . .
H23A H -0.133998 -0.135790 0.222531 0.062 Uiso 1 1 calc R U . . .
C24 C -0.12015(8) -0.05602(8) 0.24350(11) 0.0333(4) Uani 1 1 d . . . . .
C25 C -0.14925(9) -0.02614(8) 0.25525(12) 0.0397(5) Uani 1 1 d . . . . .
H25A H -0.129070 0.013251 0.264566 0.048 Uiso 1 1 calc R U . . .
C26 C -0.20913(9) -0.05636(9) 0.25280(12) 0.0403(5) Uani 1 1 d . . . . .
H26A H -0.228564 -0.036215 0.261066 0.048 Uiso 1 1 calc R U . . .
C27 C -0.05616(8) -0.02609(8) 0.24450(11) 0.0333(4) Uani 1 1 d . . . . .

loop_
_atom_site_aniso_label
_atom_site_aniso_U_11
_atom_site_aniso_U_22
_atom_site_aniso_U_33
_atom_site_aniso_U_23
_atom_site_aniso_U_13
_atom_site_aniso_U_12
Co1 0.02165(13) 0.01965(13) 0.02580(15) 0.00102(8) -0.00152(8) 0.00905(9)
O1 0.0671(11) 0.0447(8) 0.0322(8) 0.0052(6) 0.0028(7) 0.0416(8)
O2 0.0549(9) 0.0388(8) 0.0232(7) 0.0000(5) -0.0057(6) 0.0290(7)
O3 0.0311(6) 0.0293(6) 0.0277(6) 0.0020(5) 0.0046(5) 0.0190(6)
O4 0.0447(8) 0.0441(8) 0.0315(7) 0.0020(6) -0.0053(6) 0.0314(7)
O5 0.0676(13) 0.1058(18) 0.0600(12) -0.0257(12) 0.0191(10) 0.0397(13)
O6 0.131(2) 0.0795(14) 0.0358(9) -0.0076(9) 0.0060(11) 0.0758(15)
N1 0.0231(7) 0.0294(8) 0.0424(9) -0.0076(7) -0.0037(7) 0.0108(6)
N2 0.0240(8) 0.0264(8) 0.0577(11) -0.0036(7) -0.0004(7) 0.0125(6)
N3 0.0202(7) 0.0249(7) 0.0434(9) 0.0041(7) 0.0019(6) 0.0088(6)
N4 0.0212(7) 0.0233(8) 0.0656(12) -0.0007(7) 0.0016(7) 0.0110(6)
C1 0.0304(9) 0.0314(9) 0.0231(8) 0.0029(7) 0.0002(7) 0.0190(8)
C2 0.0287(9) 0.0290(9) 0.0221(8) 0.0002(7) 0.0016(7) 0.0171(7)
C3 0.0241(8) 0.0232(8) 0.0235(8) 0.0010(6) 0.0001(6) 0.0129(7)
C4 0.0286(9) 0.0288(9) 0.0234(8) 0.0031(7) 0.0008(7) 0.0167(7)
C5 0.0319(9) 0.0319(9) 0.0236(9) 0.0016(7) 0.0027(7) 0.0187(8)
C6 0.0351(10) 0.0369(10) 0.0287(9) 0.0027(8) 0.0033(7) 0.0256(8)
C7 0.0426(11) 0.0356(10) 0.0250(9) 0.0050(7) 0.0078(8) 0.0242(9)
C8 0.0776(17) 0.0688(16) 0.0286(10) 0.0025(10) 0.0046(11) 0.0580(15)
C9 0.0885(19) 0.0619(15) 0.0277(11) 0.0005(10) 0.0026(11) 0.0540(15)
C10 0.0605(14) 0.0316(10) 0.0337(11) 0.0024(8) 0.0170(10) 0.0213(10)
C11 0.0435(12) 0.0573(14) 0.0442(12) -0.0059(10) 0.0119(10) 0.0279(11)
C12 0.0444(12) 0.0622(15) 0.0371(11) -0.0021(10) 0.0051(9) 0.0330(12)
C13 0.0302(9) 0.0338(9) 0.0279(9) 0.0048(7) 0.0019(7) 0.0202(8)
C14 0.0214(8) 0.0188(7) 0.0267(8) 0.0020(6) 0.0007(6) 0.0093(6)
C15 0.0737(18) 0.0405(12) 0.0392(13) -0.0015(10) 0.0187(12) 0.0232(12)
C16 0.0279(9) 0.0256(9) 0.0586(13) -0.0095(9) -0.0033(9) 0.0114(8)
C17 0.0274(9) 0.0295(10) 0.0597(14) -0.0084(9) -0.0012(9) 0.0156(8)
C18 0.0231(9) 0.0267(9) 0.0459(11) -0.0033(8) -0.0047(8) 0.0114(7)
C19 0.0271(10) 0.0290(10) 0.0652(14) -0.0156(9) -0.0089(9) 0.0135(8)
C20 0.0245(9) 0.0347(10) 0.0581(13) -0.0173(9) -0.0068(9) 0.0141(8)
C21 0.0268(9) 0.0250(9) 0.0461(11) -0.0030(8) -0.0027(8) 0.0125(8)
C22 0.0246(10) 0.0255(10) 0.0843(17) -0.0083(10) 0.0008(10) 0.0096(8)
C23 0.0273(10) 0.0269(10) 0.104(2) -0.0090(11) 0.0026(11) 0.0150(8)
C24 0.0213(8) 0.0259(9) 0.0525(12) 0.0039(8) 0.0026(8) 0.0117(7)
C25 0.0261(9) 0.0223(9) 0.0702(15) -0.0018(9) 0.0037(9) 0.0116(8)
C26 0.0251(9) 0.0259(9) 0.0712(15) 0.0002(9) 0.0033(9) 0.0138(8)
C27 0.0247(9) 0.0235(9) 0.0527(12) 0.0018(8) 0.0023(8) 0.0127(7)

loop_
_atom_type_symbol
_atom_type_description
_atom_type_scat_dispersion_real
_atom_type_scat_dispersion_imag
_atom_type_scat_source
C C 0.0033 0.0016 'International Tables Vol C Tables 4.2.6.8 and 6.1.1.4'
H H 0.0000 0.0000 'International Tables Vol C Tables 4.2.6.8 and 6.1.1.4'
Co Co 0.3494 0.9721 'International Tables Vol C Tables 4.2.6.8 and 6.1.1.4'
N N 0.0061 0.0033 'International Tables Vol C Tables 4.2.6.8 and 6.1.1.4'
O O 0.0106 0.0060 'International Tables Vol C Tables 4.2.6.8 and 6.1.1.4'

loop_
_geom_angle_atom_site_label_1
_geom_angle_atom_site_label_2
_geom_angle_atom_site_label_3
_geom_angle
_geom_angle_site_symmetry_1
_geom_angle_site_symmetry_3
_geom_angle_publ_flag
O4 Co1 O3 120.04(6) 5_455 14_445 ?
O4 Co1 O2 90.55(6) 5_455 . ?
O3 Co1 O2 149.03(5) 14_445 . ?
O4 Co1 N3 93.80(6) 5_455 . ?
O3 Co1 N3 90.62(6) 14_445 . ?
O2 Co1 N3 92.14(6) . . ?
O4 Co1 N1 86.80(6) 5_455 . ?
O3 Co1 N1 86.81(6) 14_445 . ?
O2 Co1 N1 90.47(6) . . ?
N3 Co1 N1 177.31(6) . . ?
C13 O2 Co1 100.11(12) . . ?
C14 O3 Co1 117.64(11) . 15_455 ?
C14 O4 Co1 161.63(14) . 9_444 ?
C15 O6 H1 127.6 . . ?
C16 N1 C20 117.25(16) . . ?
C16 N1 Co1 122.25(13) . . ?
C20 N1 Co1 120.25(13) . . ?
C21 N2 C21 115.04(18) 2_455 . ?
C22 N3 C26 117.22(16) . . ?
C22 N3 Co1 121.83(13) . . ?
C26 N3 Co1 120.95(13) . . ?
C27 N4 C27 114.75(18) . 3 ?
C2 C1 C6 119.85(16) . . ?
C2 C1 C13 117.25(16) . . ?
C6 C1 C13 122.86(16) . . ?
C3 C2 C1 120.06(16) . . ?
C3 C2 H2C 120.0 . . ?
C1 C2 H2C 120.0 . . ?
C2 C3 C4 119.82(16) . . ?
C2 C3 C14 119.14(15) . . ?
C4 C3 C14 120.81(15) . . ?
C3 C4 C5 120.99(16) . . ?
C3 C4 H4C 119.5 . . ?
C5 C4 H4C 119.5 . . ?
C6 C5 C4 118.14(16) . . ?
C6 C5 C7 121.41(17) . . ?
C4 C5 C7 120.32(16) . . ?
C1 C6 C5 121.05(17) . . ?
C1 C6 H6A 119.5 . . ?
C5 C6 H6A 119.5 . . ?
C12 C7 C8 117.78(19) . . ?
C12 C7 C5 121.84(18) . . ?
C8 C7 C5 120.34(18) . . ?
C9 C8 C7 121.2(2) . . ?
C9 C8 H8A 119.4 . . ?
C7 C8 H8A 119.4 . . ?
C10 C9 C8 120.5(2) . . ?
C10 C9 H9A 119.8 . . ?
C8 C9 H9A 119.8 . . ?
C9 C10 C11 118.8(2) . . ?
C9 C10 C15 121.6(2) . . ?
C11 C10 C15 119.5(2) . . ?
C10 C11 C12 120.6(2) . . ?
C10 C11 H11A 119.7 . . ?
C12 C11 H11A 119.7 . . ?
C11 C12 C7 121.1(2) . . ?
C11 C12 H12A 119.4 . . ?
C7 C12 H12A 119.4 . . ?
O1 C13 O2 120.54(17) . . ?
O1 C13 C1 122.33(17) . . ?
O2 C13 C1 117.08(16) . . ?
O4 C14 O3 123.59(16) . . ?
O4 C14 C3 118.85(15) . . ?
O3 C14 C3 117.52(14) . . ?
O5 C15 O6 123.8(2) . . ?
O5 C15 C10 124.8(3) . . ?
O6 C15 C10 111.4(2) . . ?
N1 C16 C17 123.47(18) . . ?
N1 C16 H16A 118.3 . . ?
C17 C16 H16A 118.3 . . ?
C16 C17 C18 118.42(18) . . ?
C16 C17 H17A 120.8 . . ?
C18 C17 H17A 120.8 . . ?
C19 C18 C17 118.52(17) . . ?
C19 C18 C21 119.81(17) . . ?
C17 C18 C21 121.65(18) . . ?
C20 C19 C18 119.05(18) . . ?
C20 C19 H19A 120.5 . . ?
C18 C19 H19A 120.5 . . ?
N1 C20 C19 123.23(19) . . ?
N1 C20 H20A 118.4 . . ?
C19 C20 H20A 118.4 . . ?
N2 C21 N2 124.95(18) 3_445 . ?
N2 C21 C18 117.33(17) 3_445 . ?
N2 C21 C18 117.64(17) . . ?
N3 C22 C23 122.86(19) . . ?
N3 C22 H22A 118.6 . . ?
C23 C22 H22A 118.6 . . ?
C24 C23 C22 119.44(19) . . ?
C24 C23 H23A 120.3 . . ?
C22 C23 H23A 120.3 . . ?
C23 C24 C25 118.33(18) . . ?
C23 C24 C27 120.70(17) . . ?
C25 C24 C27 120.97(17) . . ?
C26 C25 C24 118.30(18) . . ?
C26 C25 H25A 120.8 . . ?
C24 C25 H25A 120.8 . . ?
N3 C26 C25 123.83(18) . . ?
N3 C26 H26A 118.1 . . ?
C25 C26 H26A 118.1 . . ?
N4 C27 N4 125.25(18) . 2 ?
N4 C27 C24 117.55(16) . . ?
N4 C27 C24 117.21(16) 2 . ?

loop_
_geom_bond_atom_site_label_1
_geom_bond_atom_site_label_2
_geom_bond_distance
_geom_bond_site_symmetry_2
_geom_bond_publ_flag
Co1 O4 2.0181(15) 5_455 ?
Co1 O3 2.0262(14) 14_445 ?
Co1 O2 2.0515(14) . ?
Co1 N3 2.1306(16) . ?
Co1 N1 2.1688(17) . ?
O1 C13 1.249(2) . ?
O2 C13 1.257(2) . ?
O3 C14 1.260(2) . ?
O4 C14 1.248(2) . ?
O5 C15 1.191(4) . ?
O6 C15 1.335(4) . ?
O6 H1 1.0319 . ?
N1 C16 1.337(3) . ?
N1 C20 1.337(3) . ?
N2 C21 1.331(2) 2_455 ?
N2 C21 1.336(2) . ?
N3 C22 1.334(3) . ?
N3 C26 1.335(3) . ?
N4 C27 1.333(2) . ?
N4 C27 1.336(2) 3 ?
C1 C2 1.385(2) . ?
C1 C6 1.395(3) . ?
C1 C13 1.499(2) . ?
C2 C3 1.386(2) . ?
C2 H2C 0.9300 . ?
C3 C4 1.395(2) . ?
C3 C14 1.497(2) . ?
C4 C5 1.398(2) . ?
C4 H4C 0.9300 . ?
C5 C6 1.395(3) . ?
C5 C7 1.493(3) . ?
C6 H6A 0.9300 . ?
C7 C12 1.394(3) . ?
C7 C8 1.391(3) . ?
C8 C9 1.390(3) . ?
C8 H8A 0.9300 . ?
C9 C10 1.388(4) . ?
C9 H9A 0.9300 . ?
C10 C11 1.384(4) . ?
C10 C15 1.498(3) . ?
C11 C12 1.389(3) . ?
C11 H11A 0.9300 . ?
C12 H12A 0.9300 . ?
C16 C17 1.377(3) . ?
C16 H16A 0.9300 . ?
C17 C18 1.388(3) . ?
C17 H17A 0.9300 . ?
C18 C19 1.380(3) . ?
C18 C21 1.481(3) . ?
C19 C20 1.372(3) . ?
C19 H19A 0.9300 . ?
C20 H20A 0.9300 . ?
C22 C23 1.381(3) . ?
C22 H22A 0.9300 . ?
C23 C24 1.380(3) . ?
C23 H23A 0.9300 . ?
C24 C25 1.383(3) . ?
C24 C27 1.478(3) . ?
C25 C26 1.383(3) . ?
C25 H25A 0.9300 . ?
C26 H26A 0.9300 . ?
